data_7039763
loop_
_publ_author_name
'Fourmy, K\'evin'
'El Louz, Mohamed'
'Mallet-Ladeira, Sonia'
'Daran, Jean-Claude'
'Dechy-Cabaret, Odile'
'Gouygou, Maryse'

_publ_section_title
;
 Platinum-catalysed intermolecular addition of carbonyl compounds to
 1,6-enynes: investigation of a new reaction pathway.
;
_journal_issue 34
_journal_name_full 'Dalton transactions (Cambridge, England : 2003)'
_journal_page_first 13294
_journal_page_last 13299
_journal_paper_doi 10.1039/c6dt01725h
_journal_volume 45
_journal_year 2016
_chemical_formula_moiety 'C14 H21 Cl2 N2 P Pd'
_chemical_formula_sum 'C14 H21 Cl2 N2 P Pd'
_chemical_formula_weight 425.60
_space_group_crystal_system monoclinic
_space_group_IT_number 14
_space_group_name_Hall '-P 2yn'
_space_group_name_H-M_alt 'P 1 21/n 1'
_symmetry_space_group_name_Hall '-P 2yn'
_symmetry_space_group_name_H-M 'P 1 21/n 1'
_atom_sites_solution_hydrogens geom
_audit_block_doi 10.5517/ccdc.csd.cc1jdlvc
_audit_creation_method SHELXL-2014/6
_audit_update_record
;
2015-10-29 deposited with the CCDC.
2016-06-15 downloaded from the CCDC.
;
_cell_angle_alpha 90.000(5)
_cell_angle_beta 117.992(5)
_cell_angle_gamma 90.000(5)
_cell_formula_units_Z 4
_cell_length_a 11.598(5)
_cell_length_b 13.656(5)
_cell_length_c 12.222(5)
_cell_measurement_reflns_used 5420
_cell_measurement_temperature 181(2)
_cell_measurement_theta_max 29.3760
_cell_measurement_theta_min 3.8360
_cell_volume 1709.3(12)
_computing_cell_refinement CrysAlisPro
_computing_data_collection 'CrysAlisPro (Agilent Technologies, 2014)'
_computing_data_reduction CrysAlisPro
_computing_molecular_graphics 'ORTEPIII (Burnett & Johnson, 1996); ORTEP-3 for Windows (Farrugia, 1997)'
_computing_publication_material SHELXL-2013
_computing_structure_refinement 'SHELXL-2013 (Sheldrick, 2008)'
_computing_structure_solution 'SIR-97 (Altomare et al., 1999)'
_diffrn_ambient_temperature 180(2)
_diffrn_detector 'CCD plate'
_diffrn_detector_area_resol_mean 16.1978
_diffrn_detector_type Eos
_diffrn_measured_fraction_theta_full 0.993
_diffrn_measured_fraction_theta_max 0.995
_diffrn_measurement_device 'four-circle diffractometer'
_diffrn_measurement_device_type 'Xcalibur, Eos, Gemini ultra'
_diffrn_measurement_method '\w scans'
_diffrn_radiation_monochromator graphite
_diffrn_radiation_probe x-ray
_diffrn_radiation_type 'Mo K\a'
_diffrn_radiation_wavelength 0.71073
_diffrn_reflns_av_R_equivalents 0.0202
_diffrn_reflns_av_unetI/netI 0.0221
_diffrn_reflns_Laue_measured_fraction_full 0.993
_diffrn_reflns_Laue_measured_fraction_max 0.995
_diffrn_reflns_limit_h_max 14
_diffrn_reflns_limit_h_min -14
_diffrn_reflns_limit_k_max 17
_diffrn_reflns_limit_k_min -17
_diffrn_reflns_limit_l_max 15
_diffrn_reflns_limit_l_min -15
_diffrn_reflns_number 10189
_diffrn_reflns_point_group_measured_fraction_full 0.993
_diffrn_reflns_point_group_measured_fraction_max 0.995
_diffrn_reflns_theta_full 26.400
_diffrn_reflns_theta_max 26.370
_diffrn_reflns_theta_min 2.983
_diffrn_source 'Enhance (Mo) X-ray Source'
_exptl_absorpt_coefficient_mu 1.483
_exptl_absorpt_correction_T_max 1.00000
_exptl_absorpt_correction_T_min 0.88326
_exptl_absorpt_correction_type multi-scan
_exptl_absorpt_process_details
;
Empirical absorption correction using spherical harmonics,
 implemented in SCALE3 ABSPACK scaling algorithm. CrysAlisPro 
(Agilent Technologies, 2014)
;
_exptl_crystal_colour yellow
_exptl_crystal_density_diffrn 1.654
_exptl_crystal_description box
_exptl_crystal_F_000 856
_exptl_crystal_size_max 0.250
_exptl_crystal_size_mid 0.150
_exptl_crystal_size_min 0.070
_refine_diff_density_max 0.352
_refine_diff_density_min -0.335
_refine_diff_density_rms 0.062
_refine_ls_extinction_method none
_refine_ls_goodness_of_fit_ref 1.042
_refine_ls_hydrogen_treatment constr
_refine_ls_matrix_type full
_refine_ls_number_parameters 187
_refine_ls_number_reflns 3480
_refine_ls_number_restraints 0
_refine_ls_restrained_S_all 1.042
_refine_ls_R_factor_all 0.0287
_refine_ls_R_factor_gt 0.0224
_refine_ls_shift/su_max 0.001
_refine_ls_shift/su_mean 0.000
_refine_ls_structure_factor_coef Fsqd
_refine_ls_weighting_details 'w=1/[\s^2^(Fo^2^)+(0.0208P)^2^+1.2525P] where P=(Fo^2^+2Fc^2^)/3'
_refine_ls_weighting_scheme calc
_refine_ls_wR_factor_gt 0.0520
_refine_ls_wR_factor_ref 0.0549
_reflns_number_gt 3027
_reflns_number_total 3480
_reflns_threshold_expression 'I > 2\s(I)'
_cod_data_source_file c6dt01725h2.cif
_cod_data_source_block shelx
_cod_depositor_comments 'Adding full bibliography for 7039762--7039763.cif.'
_cod_database_code 7039763
_shelx_space_group_comment
;
The symmetry employed for this shelxl refinement is uniquely defined
by the following loop, which should always be used as a source of
symmetry information in preference to the above space-group names.
They are only intended as comments.
;
_shelx_estimated_absorpt_t_min 0.708
_shelx_estimated_absorpt_t_max 0.903
_shelxl_version_number 2014/6

loop_
_space_group_symop_operation_xyz
'x, y, z'
'-x+1/2, y+1/2, -z+1/2'
'-x, -y, -z'
'x-1/2, -y-1/2, z-1/2'

loop_
_atom_site_label
_atom_site_type_symbol
_atom_site_fract_x
_atom_site_fract_y
_atom_site_fract_z
_atom_site_U_iso_or_equiv
_atom_site_adp_type
_atom_site_occupancy
_atom_site_site_symmetry_order
_atom_site_calc_flag
_atom_site_refinement_flags_posn
_atom_site_refinement_flags_adp
Pd1 Pd 0.53306(2) 0.49228(2) -0.20462(2) 0.01972(6) Uani 1 1 d . .
Cl1 Cl 0.37913(6) 0.61351(5) -0.21883(6) 0.03691(15) Uani 1 1 d . .
Cl2 Cl 0.68249(6) 0.60579(4) -0.19087(6) 0.03033(14) Uani 1 1 d . .
P1 P 0.66584(5) 0.38089(4) -0.21174(5) 0.01846(12) Uani 1 1 d . .
N1 N 0.41002(18) 0.37536(14) -0.20684(17) 0.0236(4) Uani 1 1 d . .
N2 N 0.47782(18) 0.28327(14) -0.18537(17) 0.0247(4) Uani 1 1 d . .
C1 C 0.3743(3) 0.3903(2) -0.1056(2) 0.0362(6) Uani 1 1 d . .
H1A H 0.3131 0.3390 -0.1099 0.054 Uiso 1 1 calc R U
H1B H 0.3331 0.4546 -0.1150 0.054 Uiso 1 1 calc R U
H1C H 0.4532 0.3870 -0.0252 0.054 Uiso 1 1 calc R U
C2 C 0.2901(2) 0.3708(2) -0.3293(2) 0.0388(6) Uani 1 1 d . .
H2A H 0.3146 0.3573 -0.3944 0.058 Uiso 1 1 calc R U
H2B H 0.2439 0.4335 -0.3460 0.058 Uiso 1 1 calc R U
H2C H 0.2329 0.3184 -0.3280 0.058 Uiso 1 1 calc R U
C11 C 0.8395(2) 0.37791(15) -0.1172(2) 0.0210(5) Uani 1 1 d . .
C12 C 0.8926(2) 0.36677(15) -0.1940(2) 0.0221(5) Uani 1 1 d . .
C13 C 0.7966(2) 0.36164(15) -0.3291(2) 0.0226(5) Uani 1 1 d . .
C14 C 0.6705(2) 0.36822(15) -0.3562(2) 0.0217(5) Uani 1 1 d . .
C21 C 0.5974(2) 0.27360(16) -0.1828(2) 0.0222(5) Uani 1 1 d . .
C22 C 0.6312(3) 0.17654(17) -0.1604(2) 0.0283(5) Uani 1 1 d . .
H22 H 0.7087 0.1476 -0.1538 0.034 Uiso 1 1 calc R U
C23 C 0.5313(3) 0.12778(18) -0.1491(2) 0.0343(6) Uani 1 1 d . .
H23 H 0.5294 0.0599 -0.1329 0.041 Uiso 1 1 calc R U
C24 C 0.4372(3) 0.19439(18) -0.1654(2) 0.0328(6) Uani 1 1 d . .
H24 H 0.3578 0.1814 -0.1634 0.039 Uiso 1 1 calc R U
C111 C 0.9027(2) 0.38762(18) 0.0205(2) 0.0297(5) Uani 1 1 d . .
H11A H 0.9978 0.3867 0.0543 0.045 Uiso 1 1 calc R U
H11B H 0.8756 0.3330 0.0552 0.045 Uiso 1 1 calc R U
H11C H 0.8760 0.4496 0.0423 0.045 Uiso 1 1 calc R U
C121 C 1.0349(2) 0.35800(18) -0.1545(2) 0.0320(6) Uani 1 1 d . .
H12A H 1.0844 0.3619 -0.0640 0.048 Uiso 1 1 calc R U
H12B H 1.0617 0.4113 -0.1913 0.048 Uiso 1 1 calc R U
H12C H 1.0521 0.2950 -0.1824 0.048 Uiso 1 1 calc R U
C131 C 0.8430(3) 0.34608(18) -0.4236(2) 0.0322(6) Uani 1 1 d . .
H13A H 0.7682 0.3477 -0.5069 0.048 Uiso 1 1 calc R U
H13B H 0.8866 0.2824 -0.4097 0.048 Uiso 1 1 calc R U
H13C H 0.9046 0.3980 -0.4160 0.048 Uiso 1 1 calc R U
C141 C 0.5500(2) 0.36397(18) -0.4781(2) 0.0304(5) Uani 1 1 d . .
H14A H 0.5734 0.3714 -0.5450 0.046 Uiso 1 1 calc R U
H14B H 0.4908 0.4169 -0.4830 0.046 Uiso 1 1 calc R U
H14C H 0.5067 0.3008 -0.4865 0.046 Uiso 1 1 calc R U

loop_
_atom_site_aniso_label
_atom_site_aniso_U_11
_atom_site_aniso_U_22
_atom_site_aniso_U_33
_atom_site_aniso_U_23
_atom_site_aniso_U_13
_atom_site_aniso_U_12
Pd1 0.01756(10) 0.02295(10) 0.01848(10) 0.00025(7) 0.00831(7) 0.00244(7)
Cl1 0.0304(3) 0.0409(4) 0.0385(4) 0.0049(3) 0.0153(3) 0.0166(3)
Cl2 0.0291(3) 0.0230(3) 0.0384(3) 0.0012(2) 0.0154(3) -0.0034(2)
P1 0.0178(3) 0.0206(3) 0.0181(3) -0.0004(2) 0.0093(2) -0.0002(2)
N1 0.0164(9) 0.0332(10) 0.0207(10) 0.0014(8) 0.0084(8) -0.0007(8)
N2 0.0223(10) 0.0272(10) 0.0252(10) 0.0002(8) 0.0116(9) -0.0034(8)
C1 0.0346(15) 0.0506(16) 0.0344(15) 0.0015(12) 0.0253(13) 0.0010(12)
C2 0.0221(13) 0.0529(17) 0.0290(14) 0.0015(12) 0.0019(11) -0.0063(12)
C11 0.0192(11) 0.0185(10) 0.0229(12) 0.0004(8) 0.0079(9) 0.0001(9)
C12 0.0213(11) 0.0173(10) 0.0291(12) -0.0002(9) 0.0129(10) -0.0005(9)
C13 0.0299(13) 0.0160(10) 0.0281(12) -0.0003(9) 0.0186(10) 0.0000(9)
C14 0.0296(12) 0.0181(10) 0.0199(11) 0.0001(8) 0.0137(10) -0.0010(9)
C21 0.0204(11) 0.0265(11) 0.0205(11) -0.0010(9) 0.0103(9) -0.0030(9)
C22 0.0347(14) 0.0246(12) 0.0252(13) -0.0004(9) 0.0136(11) 0.0000(10)
C23 0.0457(16) 0.0259(12) 0.0310(14) 0.0003(10) 0.0178(13) -0.0086(12)
C24 0.0317(14) 0.0373(14) 0.0302(14) -0.0019(11) 0.0152(12) -0.0156(12)
C111 0.0287(13) 0.0337(13) 0.0225(12) -0.0021(10) 0.0084(11) -0.0001(11)
C121 0.0248(13) 0.0333(13) 0.0411(15) -0.0002(11) 0.0181(12) 0.0000(11)
C131 0.0415(15) 0.0308(13) 0.0353(14) -0.0029(11) 0.0273(13) -0.0010(11)
C141 0.0329(13) 0.0328(13) 0.0219(12) -0.0014(10) 0.0099(11) -0.0003(11)

loop_
_atom_type_symbol
_atom_type_description
_atom_type_scat_dispersion_real
_atom_type_scat_dispersion_imag
_atom_type_scat_source
C C 0.0033 0.0016 'International Tables Vol C Tables 4.2.6.8 and 6.1.1.4'
H H 0.0000 0.0000 'International Tables Vol C Tables 4.2.6.8 and 6.1.1.4'
N N 0.0061 0.0033 'International Tables Vol C Tables 4.2.6.8 and 6.1.1.4'
P P 0.1023 0.0942 'International Tables Vol C Tables 4.2.6.8 and 6.1.1.4'
Cl Cl 0.1484 0.1585 'International Tables Vol C Tables 4.2.6.8 and 6.1.1.4'
Pd Pd -0.9988 1.0072 'International Tables Vol C Tables 4.2.6.8 and 6.1.1.4'

loop_
_citation_id
_citation_doi
_citation_year
1 10.1039/C6DT01022A 2016

loop_
_geom_angle_atom_site_label_1
_geom_angle_atom_site_label_2
_geom_angle_atom_site_label_3
_geom_angle
N1 Pd1 P1 87.62(6)
N1 Pd1 Cl2 173.84(5)
P1 Pd1 Cl2 87.18(4)
N1 Pd1 Cl1 92.59(6)
P1 Pd1 Cl1 174.29(2)
Cl2 Pd1 Cl1 92.92(4)
C21 P1 C11 108.94(10)
C21 P1 C14 109.74(10)
C11 P1 C14 95.05(11)
C21 P1 Pd1 100.13(8)
C11 P1 Pd1 125.98(8)
C14 P1 Pd1 116.76(8)
N2 N1 C2 108.55(18)
N2 N1 C1 107.96(18)
C2 N1 C1 110.30(19)
N2 N1 Pd1 110.26(13)
C2 N1 Pd1 110.33(15)
C1 N1 Pd1 109.39(15)
C24 N2 C21 109.8(2)
C24 N2 N1 127.17(19)
C21 N2 N1 123.03(18)
C12 C11 C111 130.6(2)
C12 C11 P1 107.19(17)
C111 C11 P1 122.21(17)
C11 C12 C121 125.5(2)
C11 C12 C13 115.2(2)
C121 C12 C13 119.3(2)
C14 C13 C12 115.37(19)
C14 C13 C131 124.2(2)
C12 C13 C131 120.4(2)
C13 C14 C141 130.2(2)
C13 C14 P1 107.19(17)
C141 C14 P1 122.60(17)
C22 C21 N2 106.69(19)
C22 C21 P1 136.24(19)
N2 C21 P1 117.03(16)
C21 C22 C23 107.9(2)
C24 C23 C22 108.2(2)
C23 C24 N2 107.5(2)

loop_
_geom_bond_atom_site_label_1
_geom_bond_atom_site_label_2
_geom_bond_distance
Pd1 N1 2.1331(19)
Pd1 P1 2.1952(8)
Pd1 Cl2 2.2718(9)
Pd1 Cl1 2.3806(9)
P1 C21 1.779(2)
P1 C11 1.792(2)
P1 C14 1.799(2)
N1 N2 1.441(3)
N1 C2 1.492(3)
N1 C1 1.492(3)
N2 C24 1.365(3)
N2 C21 1.378(3)
C11 C12 1.351(3)
C11 C111 1.493(3)
C12 C121 1.491(3)
C12 C13 1.499(3)
C13 C14 1.342(3)
C13 C131 1.501(3)
C14 C141 1.491(3)
C21 C22 1.373(3)
C22 C23 1.398(3)
C23 C24 1.361(4)
